data_4302962
loop_
_publ_author_name
'Rebecca A. Green'
'Curtis Moore'
'Arnold L. Rheingold'
'Charles S. Weinert'

_publ_section_title
;
Formation and Structures of Germanium(II) Aryloxo/Oxo Clusters
;
_journal_name_full 'Inorganic Chemistry'
_journal_page_first 7510
_journal_page_last 7512
_journal_paper_doi 10.1021/ic900915q
_journal_volume 48
_journal_year 2009
_chemical_formula_sum 'C56 H72 Ge8 O10'
_chemical_formula_weight 1485.86
_chemical_name_systematic
; 
 ? 
;
_space_group_IT_number 2
_symmetry_cell_setting triclinic
_symmetry_space_group_name_Hall '-P 1'
_symmetry_space_group_name_H-M 'P -1'
_atom_sites_solution_hydrogens geom
_atom_sites_solution_primary direct
_atom_sites_solution_secondary difmap
_audit_creation_method SHELXL-97
_cell_angle_alpha 68.3730(10)
_cell_angle_beta 77.7960(10)
_cell_angle_gamma 88.3800(10)
_cell_formula_units_Z 2
_cell_length_a 12.5179(9)
_cell_length_b 15.3810(11)
_cell_length_c 17.2348(13)
_cell_measurement_reflns_used 9950
_cell_measurement_temperature 150(2)
_cell_measurement_theta_max 25.37
_cell_measurement_theta_min 2.26
_cell_volume 3010.5(4)
_computing_cell_refinement 'Bruker SAINT'
_computing_data_collection 'Bruker APEX2'
_computing_data_reduction 'Bruker SAINT'
_computing_molecular_graphics 'Bruker SHELXTL'
_computing_publication_material 'Bruker SHELXTL'
_computing_structure_refinement 'SHELXL-97 (Sheldrick, 2008)'
_computing_structure_solution 'SHELXS-97 (Sheldrick, 2008)'
_diffrn_ambient_temperature 150(2)
_diffrn_measured_fraction_theta_full 0.999
_diffrn_measured_fraction_theta_max 0.978
_diffrn_measurement_device_type 'Bruker APEX CCD'
_diffrn_measurement_method '\f and \w scans'
_diffrn_radiation_monochromator graphite
_diffrn_radiation_source 'fine-focus sealed tube'
_diffrn_radiation_type MoK\a
_diffrn_radiation_wavelength 0.71073
_diffrn_reflns_av_R_equivalents 0.0762
_diffrn_reflns_av_sigmaI/netI 0.0780
_diffrn_reflns_limit_h_max 16
_diffrn_reflns_limit_h_min -16
_diffrn_reflns_limit_k_max 19
_diffrn_reflns_limit_k_min -19
_diffrn_reflns_limit_l_max 22
_diffrn_reflns_limit_l_min -22
_diffrn_reflns_number 61629
_diffrn_reflns_theta_full 25.00
_diffrn_reflns_theta_max 27.51
_diffrn_reflns_theta_min 1.30
_exptl_absorpt_coefficient_mu 3.990
_exptl_absorpt_correction_T_max 0.5678
_exptl_absorpt_correction_T_min 0.4740
_exptl_absorpt_correction_type multi-scan
_exptl_absorpt_process_details SADABS
_exptl_crystal_colour colourless
_exptl_crystal_density_diffrn 1.639
_exptl_crystal_density_method 'not measured'
_exptl_crystal_description block
_exptl_crystal_F_000 1488
_exptl_crystal_size_max 0.22
_exptl_crystal_size_mid 0.18
_exptl_crystal_size_min 0.16
_refine_diff_density_max 0.595
_refine_diff_density_min -0.575
_refine_diff_density_rms 0.119
_refine_ls_extinction_method none
_refine_ls_goodness_of_fit_ref 1.009
_refine_ls_hydrogen_treatment constr
_refine_ls_matrix_type full
_refine_ls_number_parameters 743
_refine_ls_number_reflns 13540
_refine_ls_number_restraints 144
_refine_ls_restrained_S_all 1.013
_refine_ls_R_factor_all 0.0848
_refine_ls_R_factor_gt 0.0407
_refine_ls_shift/su_max 0.001
_refine_ls_shift/su_mean 0.000
_refine_ls_structure_factor_coef Fsqd
_refine_ls_weighting_details 'calc w=1/[\s^2^(Fo^2^)+(0.0334P)^2^+0.6847P] where P=(Fo^2^+2Fc^2^)/3'
_refine_ls_weighting_scheme calc
_refine_ls_wR_factor_gt 0.0751
_refine_ls_wR_factor_ref 0.0864
_reflns_number_gt 8859
_reflns_number_total 13540
_reflns_threshold_expression >2\s(I)
_cod_data_source_file ic900915q_si_004.cif
_cod_data_source_block wein51
_cod_depositor_comments
;
The following automatic conversions were performed:
'_symmetry_cell_setting' value 'Triclinic' changed to 'triclinic'
according to '/home/saulius/struct/CIF-dictionaries/cif_core.dic'
dictionary named 'cif_core.dic' version 2.4.1 from 2010-06-29.

Automatic conversion script
Id: cif_fix_enum 1527 2010-12-29 10:47:43Z saulius 
;
_cod_database_code 4302962

loop_
_symmetry_equiv_pos_as_xyz
'x, y, z'
'-x, -y, -z'

loop_
_atom_site_label
_atom_site_type_symbol
_atom_site_fract_x
_atom_site_fract_y
_atom_site_fract_z
_atom_site_U_iso_or_equiv
_atom_site_adp_type
_atom_site_occupancy
_atom_site_symmetry_multiplicity
_atom_site_calc_flag
_atom_site_refinement_flags
_atom_site_disorder_assembly
_atom_site_disorder_group
Ge1 Ge 0.46661(3) 0.74167(3) 0.66461(3) 0.02451(11) Uani 1 1 d . . .
Ge2 Ge 0.28487(3) 0.65072(3) 0.61610(3) 0.02064(11) Uani 1 1 d . . .
Ge3 Ge 0.54333(3) 0.55809(3) 0.63644(3) 0.02008(11) Uani 1 1 d . . .
Ge4 Ge 0.43087(3) 0.84094(3) 0.46092(3) 0.02349(11) Uani 1 1 d . . .
Ge5 Ge 0.64887(3) 0.76347(3) 0.47822(3) 0.02289(11) Uani 1 1 d . . .
Ge6 Ge 0.34199(3) 0.65589(3) 0.42360(3) 0.01975(11) Uani 1 1 d . . .
Ge7 Ge 0.59938(3) 0.57014(3) 0.44126(3) 0.01785(10) Uani 1 1 d . . .
Ge8 Ge 0.55468(3) 0.76623(3) 0.30436(3) 0.02401(11) Uani 1 1 d . . .
O1 O 0.2976(2) 0.76651(18) 0.63811(17) 0.0239(7) Uani 1 1 d . . .
O2 O 0.6151(2) 0.64596(19) 0.66886(17) 0.0253(7) Uani 1 1 d . . .
O3 O 0.3792(2) 0.77688(18) 0.32421(17) 0.0224(7) Uani 1 1 d . . .
O4 O 0.7076(2) 0.65865(18) 0.35870(17) 0.0223(7) Uani 1 1 d . . .
O5 O 0.4189(2) 0.62885(18) 0.65425(16) 0.0198(6) Uani 1 1 d . . .
O6 O 0.5211(2) 0.79743(18) 0.54571(17) 0.0229(7) Uani 1 1 d . . .
O7 O 0.35565(19) 0.71799(18) 0.49839(16) 0.0193(6) Uani 1 1 d . . .
O8 O 0.5960(2) 0.63283(18) 0.51863(16) 0.0205(6) Uani 1 1 d . . .
O9 O 0.49549(19) 0.64567(17) 0.38762(16) 0.0186(6) Uani 1 1 d . . .
O10 O 0.5583(2) 0.80885(18) 0.39297(17) 0.0219(6) Uani 1 1 d . . .
C1 C 0.2234(3) 0.7762(3) 0.7058(3) 0.0235(10) Uani 1 1 d . . .
C2 C 0.1678(3) 0.8591(3) 0.6970(3) 0.0251(10) Uani 1 1 d . . .
C3 C 0.0935(3) 0.8612(3) 0.7688(3) 0.0305(11) Uani 1 1 d . . .
H3A H 0.0552 0.9165 0.7640 0.037 Uiso 1 1 calc R . .
C4 C 0.0724(3) 0.7873(3) 0.8466(3) 0.0325(11) Uani 1 1 d . . .
C5 C 0.1300(4) 0.7085(3) 0.8550(3) 0.0335(12) Uani 1 1 d . . .
H5A H 0.1190 0.6576 0.9084 0.040 Uiso 1 1 calc R . .
C6 C 0.2050(3) 0.7037(3) 0.7842(3) 0.0305(11) Uani 1 1 d . . .
H6A H 0.2445 0.6487 0.7904 0.037 Uiso 1 1 calc R . .
C7 C -0.0139(4) 0.7932(4) 0.9209(3) 0.0481(15) Uani 1 1 d . . .
H7A H -0.0057 0.7427 0.9740 0.072 Uiso 1 1 calc R . .
H7B H -0.0869 0.7868 0.9108 0.072 Uiso 1 1 calc R . .
H7C H -0.0046 0.8538 0.9259 0.072 Uiso 1 1 calc R . .
C8 C 0.1871(4) 0.9442(3) 0.6119(3) 0.0353(12) Uani 1 1 d . . .
C9 C 0.1568(4) 0.9179(3) 0.5420(3) 0.0390(13) Uani 1 1 d . . .
H9A H 0.0782 0.9011 0.5565 0.058 Uiso 1 1 calc R . .
H9B H 0.1981 0.8644 0.5370 0.058 Uiso 1 1 calc R . .
H9C H 0.1747 0.9713 0.4875 0.058 Uiso 1 1 calc R . .
C10 C 0.3077(4) 0.9806(3) 0.5879(3) 0.0459(14) Uani 1 1 d . . .
H10A H 0.3555 0.9302 0.5838 0.069 Uiso 1 1 calc R . .
H10B H 0.3229 1.0014 0.6320 0.069 Uiso 1 1 calc R . .
H10C H 0.3214 1.0332 0.5328 0.069 Uiso 1 1 calc R . .
C11 C 0.1165(4) 1.0266(3) 0.6187(4) 0.0568(17) Uani 1 1 d . . .
H11A H 0.0388 1.0064 0.6340 0.085 Uiso 1 1 calc R . .
H11B H 0.1319 1.0793 0.5636 0.085 Uiso 1 1 calc R . .
H11C H 0.1342 1.0461 0.6628 0.085 Uiso 1 1 calc R . .
C12 C 0.6392(3) 0.6064(3) 0.7496(3) 0.0240(10) Uani 1 1 d . . .
C13 C 0.5617(3) 0.5456(3) 0.8170(3) 0.0277(10) Uani 1 1 d . . .
H13A H 0.4924 0.5344 0.8071 0.033 Uiso 1 1 calc R . .
C14 C 0.5821(4) 0.5013(3) 0.8975(3) 0.0332(11) Uani 1 1 d . . .
H14A H 0.5281 0.4592 0.9420 0.040 Uiso 1 1 calc R . .
C15 C 0.6816(4) 0.5187(3) 0.9129(3) 0.0335(11) Uani 1 1 d . . .
C16 C 0.7572(4) 0.5814(3) 0.8460(3) 0.0364(12) Uani 1 1 d . . .
H16A H 0.8252 0.5939 0.8571 0.044 Uiso 1 1 calc R . .
C17 C 0.7400(3) 0.6274(3) 0.7635(3) 0.0281(10) Uani 1 1 d . . .
C18 C 0.7062(4) 0.4722(4) 1.0008(3) 0.0472(14) Uani 1 1 d . . .
H18A H 0.6725 0.4085 1.0275 0.071 Uiso 1 1 calc R . .
H18B H 0.6766 0.5084 1.0361 0.071 Uiso 1 1 calc R . .
H18C H 0.7857 0.4697 0.9956 0.071 Uiso 1 1 calc R . .
C19 C 0.8254(4) 0.6977(4) 0.6928(3) 0.0402(13) Uani 1 1 d . . .
C20 C 0.7774(4) 0.7950(3) 0.6611(3) 0.0499(14) Uani 1 1 d . . .
H20A H 0.7139 0.7909 0.6375 0.075 Uiso 1 1 calc R . .
H20B H 0.8331 0.8398 0.6166 0.075 Uiso 1 1 calc R . .
H20C H 0.7548 0.8160 0.7090 0.075 Uiso 1 1 calc R . .
C21 C 0.8649(4) 0.6654(3) 0.6188(3) 0.0422(14) Uani 1 1 d . . .
H21A H 0.8024 0.6567 0.5959 0.063 Uiso 1 1 calc R . .
H21B H 0.9004 0.6060 0.6388 0.063 Uiso 1 1 calc R . .
H21C H 0.9175 0.7128 0.5737 0.063 Uiso 1 1 calc R . .
C22 C 0.9279(5) 0.7092(5) 0.7256(4) 0.085(2) Uani 1 1 d . . .
H22A H 0.9578 0.6478 0.7499 0.127 Uiso 1 1 calc R . .
H22B H 0.9078 0.7362 0.7697 0.127 Uiso 1 1 calc R . .
H22C H 0.9833 0.7508 0.6780 0.127 Uiso 1 1 calc R . .
C23 C 0.3348(3) 0.7774(3) 0.2558(3) 0.0240(10) Uani 1 1 d . . .
C24 C 0.2730(3) 0.8510(3) 0.2157(3) 0.0274(11) Uani 1 1 d . . .
C25 C 0.2279(3) 0.8405(3) 0.1523(3) 0.0346(12) Uani 1 1 d . . .
H25A H 0.1856 0.8892 0.1237 0.042 Uiso 1 1 calc R . .
C26 C 0.2405(4) 0.7634(4) 0.1282(3) 0.0369(12) Uani 1 1 d . . .
C27 C 0.3051(3) 0.6939(3) 0.1672(3) 0.0352(12) Uani 1 1 d . . .
H27A H 0.3171 0.6413 0.1508 0.042 Uiso 1 1 calc R . .
C28 C 0.3523(3) 0.7013(3) 0.2304(3) 0.0267(10) Uani 1 1 d . . .
H28A H 0.3974 0.6536 0.2568 0.032 Uiso 1 1 calc R . .
C29 C 0.1854(4) 0.7559(4) 0.0614(3) 0.0587(17) Uani 1 1 d . . .
H29A H 0.1975 0.8152 0.0120 0.088 Uiso 1 1 calc R . .
H29B H 0.1067 0.7423 0.0852 0.088 Uiso 1 1 calc R . .
H29C H 0.2161 0.7053 0.0434 0.088 Uiso 1 1 calc R . .
C30 C 0.2548(4) 0.9363(3) 0.2411(3) 0.0350(12) Uani 1 1 d . . .
C31 C 0.3653(4) 0.9855(3) 0.2299(3) 0.0460(14) Uani 1 1 d . . .
H31A H 0.4044 1.0056 0.1699 0.069 Uiso 1 1 calc R . .
H31B H 0.4092 0.9420 0.2663 0.069 Uiso 1 1 calc R . .
H31C H 0.3528 1.0402 0.2461 0.069 Uiso 1 1 calc R . .
C32 C 0.1919(4) 0.9076(3) 0.3335(3) 0.0353(12) Uani 1 1 d . . .
H32A H 0.1204 0.8784 0.3399 0.053 Uiso 1 1 calc R . .
H32B H 0.1814 0.9632 0.3487 0.053 Uiso 1 1 calc R . .
H32C H 0.2334 0.8629 0.3713 0.053 Uiso 1 1 calc R . .
C33 C 0.1875(4) 1.0092(3) 0.1852(3) 0.0551(16) Uani 1 1 d . . .
H33A H 0.1146 0.9813 0.1933 0.083 Uiso 1 1 calc R . .
H33B H 0.2248 1.0288 0.1249 0.083 Uiso 1 1 calc R . .
H33C H 0.1803 1.0639 0.2019 0.083 Uiso 1 1 calc R . .
C34 C 0.7723(3) 0.6289(3) 0.2979(3) 0.0233(10) Uani 1 1 d . . .
C35 C 0.7242(3) 0.6086(3) 0.2412(3) 0.0259(10) Uani 1 1 d . . .
H35A H 0.6476 0.6144 0.2453 0.031 Uiso 1 1 calc R . .
C36 C 0.7839(3) 0.5800(3) 0.1788(3) 0.0281(10) Uani 1 1 d . . .
H36A H 0.7487 0.5666 0.1404 0.034 Uiso 1 1 calc R . .
C37 C 0.8962(3) 0.5710(3) 0.1724(3) 0.0296(11) Uani 1 1 d . . .
C38 C 0.9435(3) 0.5913(3) 0.2304(3) 0.0290(11) Uani 1 1 d . . .
H38A H 1.0201 0.5851 0.2260 0.035 Uiso 1 1 calc R . .
C39 C 0.8862(3) 0.6201(3) 0.2945(3) 0.0246(10) Uani 1 1 d . . .
C40 C 0.9640(4) 0.5385(4) 0.1057(3) 0.0417(13) Uani 1 1 d . . .
H40A H 1.0376 0.5690 0.0871 0.063 Uiso 1 1 calc R . .
H40B H 0.9294 0.5550 0.0565 0.063 Uiso 1 1 calc R . .
H40C H 0.9691 0.4704 0.1301 0.063 Uiso 1 1 calc R . .
C41 C 0.9416(3) 0.6390(3) 0.3578(3) 0.0285(11) Uani 1 1 d . . .
C42 C 0.8901(3) 0.5725(3) 0.4492(3) 0.0335(12) Uani 1 1 d . . .
H42A H 0.8161 0.5911 0.4666 0.050 Uiso 1 1 calc R . .
H42B H 0.9350 0.5758 0.4884 0.050 Uiso 1 1 calc R . .
H42C H 0.8864 0.5082 0.4509 0.050 Uiso 1 1 calc R . .
C43 C 0.9317(4) 0.7412(3) 0.3497(3) 0.0373(12) Uani 1 1 d . . .
H43A H 0.8544 0.7558 0.3573 0.056 Uiso 1 1 calc R . .
H43B H 0.9716 0.7823 0.2930 0.056 Uiso 1 1 calc R . .
H43C H 0.9629 0.7510 0.3937 0.056 Uiso 1 1 calc R . .
C44 C 1.0648(3) 0.6226(4) 0.3417(3) 0.0391(13) Uani 1 1 d . . .
H44A H 1.0752 0.5569 0.3488 0.059 Uiso 1 1 calc R . .
H44B H 1.0974 0.6371 0.3827 0.059 Uiso 1 1 calc R . .
H44C H 1.1001 0.6632 0.2834 0.059 Uiso 1 1 calc R . .
C1S C 0.4114(9) 0.2609(8) 1.0723(7) 0.098(5) Uani 0.50 1 d PGU A 1
H1S H 0.4127 0.2917 1.1108 0.118 Uiso 0.50 1 calc PR A 1
C2S C 0.5000(7) 0.2110(8) 1.0518(8) 0.106(5) Uani 0.50 1 d PGU A 1
H2S H 0.5620 0.2077 1.0762 0.127 Uiso 0.50 1 calc PR A 1
C3S C 0.4980(8) 0.1658(8) 0.9955(8) 0.110(5) Uani 0.50 1 d PGU A 1
H3S H 0.5587 0.1317 0.9814 0.133 Uiso 0.50 1 calc PR A 1
C4S C 0.4074(10) 0.1706(8) 0.9597(7) 0.106(5) Uani 0.50 1 d PGU A 1
H4S H 0.4060 0.1397 0.9212 0.127 Uiso 0.50 1 calc PR A 1
C5S C 0.3187(8) 0.2205(7) 0.9802(7) 0.106(5) Uani 0.50 1 d PGU A 1
H5S H 0.2567 0.2237 0.9557 0.128 Uiso 0.50 1 calc PR A 1
C6S C 0.3207(7) 0.2656(7) 1.0365(7) 0.089(4) Uani 0.50 1 d PGU A 1
H6S H 0.2601 0.2997 1.0505 0.106 Uiso 0.50 1 calc PR A 1
C7S C 0.8423(7) 0.8789(7) 0.1309(6) 0.091(4) Uani 0.50 1 d PGU B 1
H7S H 0.8991 0.8362 0.1347 0.110 Uiso 0.50 1 calc PR B 1
C8S C 0.7766(8) 0.8901(7) 0.0726(5) 0.095(4) Uani 0.50 1 d PGU B 1
H8S H 0.7885 0.8551 0.0364 0.114 Uiso 0.50 1 calc PR B 1
C9S C 0.6935(7) 0.9526(7) 0.0670(5) 0.078(3) Uani 0.50 1 d PGU B 1
H9S H 0.6486 0.9603 0.0271 0.093 Uiso 0.50 1 calc PR B 1
C10S C 0.6762(7) 1.0038(6) 0.1198(6) 0.094(4) Uani 0.50 1 d PGU B 1
H10S H 0.6194 1.0465 0.1160 0.113 Uiso 0.50 1 calc PR B 1
C11S C 0.7419(8) 0.9926(7) 0.1782(6) 0.098(4) Uani 0.50 1 d PGU B 1
H11S H 0.7300 1.0276 0.2143 0.118 Uiso 0.50 1 calc PR B 1
C12S C 0.8250(8) 0.9301(8) 0.1837(6) 0.093(4) Uani 0.50 1 d PGU B 1
H12S H 0.8699 0.9224 0.2236 0.112 Uiso 0.50 1 calc PR B 1
C1SB C 0.4493(13) 0.2585(10) 1.1015(8) 0.149(7) Uani 0.50 1 d PGU C 2
H1SB H 0.4319 0.2895 1.1407 0.179 Uiso 0.50 1 calc PR C 2
C2SB C 0.5344(12) 0.1979(12) 1.1070(8) 0.148(6) Uani 0.50 1 d PGU C 2
H2SB H 0.5750 0.1875 1.1501 0.178 Uiso 0.50 1 calc PR C 2
C3SB C 0.5599(10) 0.1525(9) 1.0496(10) 0.161(7) Uani 0.50 1 d PGU C 2
H3SB H 0.6180 0.1111 1.0534 0.193 Uiso 0.50 1 calc PR C 2
C4SB C 0.5004(13) 0.1677(10) 0.9866(9) 0.162(7) Uani 0.50 1 d PGU C 2
H4SB H 0.5179 0.1367 0.9474 0.195 Uiso 0.50 1 calc PR C 2
C5SB C 0.4154(12) 0.2283(11) 0.9811(8) 0.148(6) Uani 0.50 1 d PGU C 2
H5SB H 0.3747 0.2387 0.9380 0.178 Uiso 0.50 1 calc PR C 2
C6SB C 0.3898(10) 0.2737(9) 1.0385(10) 0.152(7) Uani 0.50 1 d PGU C 2
H6SB H 0.3317 0.3151 1.0347 0.182 Uiso 0.50 1 calc PR C 2
C7SB C 0.9181(11) 0.8712(9) 0.1143(10) 0.176(6) Uani 0.50 1 d PGU D 2
H7SB H 0.9537 0.8142 0.1221 0.212 Uiso 0.50 1 calc PR D 2
C8SB C 0.8186(11) 0.8723(10) 0.1681(9) 0.182(7) Uani 0.50 1 d PGU D 2
H8SB H 0.7862 0.8159 0.2126 0.219 Uiso 0.50 1 calc PR D 2
C9SB C 0.7664(9) 0.9557(13) 0.1566(10) 0.200(7) Uani 0.50 1 d PGU D 2
H9SB H 0.6984 0.9564 0.1934 0.239 Uiso 0.50 1 calc PR D 2
C10B C 0.8138(12) 1.0381(10) 0.0914(11) 0.224(7) Uani 0.50 1 d PGU D 2
H10D H 0.7782 1.0951 0.0836 0.269 Uiso 0.50 1 calc PR D 2
C11B C 0.9133(12) 1.0371(10) 0.0376(9) 0.211(7) Uani 0.50 1 d PGU . 2
H11D H 0.9457 1.0934 -0.0069 0.254 Uiso 0.50 1 calc PR D 2
C12B C 0.9654(9) 0.9536(12) 0.0491(9) 0.176(6) Uani 0.50 1 d PGU . 2
H12B H 1.0334 0.9529 0.0123 0.212 Uiso 0.50 1 calc PR D 2

loop_
_atom_site_aniso_label
_atom_site_aniso_U_11
_atom_site_aniso_U_22
_atom_site_aniso_U_33
_atom_site_aniso_U_23
_atom_site_aniso_U_13
_atom_site_aniso_U_12
Ge1 0.0232(2) 0.0243(3) 0.0329(3) -0.0158(2) -0.0112(2) 0.00409(19)
Ge2 0.0171(2) 0.0204(2) 0.0263(3) -0.0093(2) -0.00761(18) 0.00292(18)
Ge3 0.0195(2) 0.0192(2) 0.0249(3) -0.00939(19) -0.00994(18) 0.00443(18)
Ge4 0.0215(2) 0.0172(2) 0.0327(3) -0.0086(2) -0.00947(19) 0.00429(18)
Ge5 0.0170(2) 0.0195(2) 0.0343(3) -0.0108(2) -0.00848(19) 0.00046(18)
Ge6 0.0152(2) 0.0207(2) 0.0245(3) -0.00754(19) -0.00851(18) 0.00219(18)
Ge7 0.0146(2) 0.0169(2) 0.0235(2) -0.00767(19) -0.00716(17) 0.00256(17)
Ge8 0.0229(2) 0.0205(3) 0.0268(3) -0.0061(2) -0.00625(19) 0.00064(19)
O1 0.0223(15) 0.0216(16) 0.0311(17) -0.0142(13) -0.0049(13) 0.0043(12)
O2 0.0230(15) 0.0278(17) 0.0299(17) -0.0131(14) -0.0115(13) 0.0036(13)
O3 0.0189(14) 0.0232(16) 0.0257(16) -0.0074(13) -0.0093(12) 0.0040(12)
O4 0.0168(14) 0.0222(16) 0.0275(17) -0.0089(13) -0.0043(12) 0.0005(12)
O5 0.0187(14) 0.0182(15) 0.0243(16) -0.0085(12) -0.0077(12) 0.0032(12)
O6 0.0181(14) 0.0219(16) 0.0325(17) -0.0123(13) -0.0093(12) 0.0028(12)
O7 0.0159(13) 0.0190(15) 0.0252(16) -0.0087(12) -0.0080(12) 0.0022(11)
O8 0.0164(14) 0.0208(16) 0.0267(16) -0.0096(13) -0.0086(12) 0.0032(12)
O9 0.0163(13) 0.0160(15) 0.0236(16) -0.0060(12) -0.0073(12) 0.0025(11)
O10 0.0198(14) 0.0199(15) 0.0260(16) -0.0075(12) -0.0068(12) 0.0006(12)
C1 0.022(2) 0.023(2) 0.032(3) -0.017(2) -0.0099(19) 0.0040(18)
C2 0.018(2) 0.024(2) 0.038(3) -0.016(2) -0.0071(19) -0.0005(18)
C3 0.029(2) 0.030(3) 0.038(3) -0.018(2) -0.010(2) 0.010(2)
C4 0.029(2) 0.047(3) 0.033(3) -0.024(2) -0.013(2) 0.013(2)
C5 0.035(3) 0.044(3) 0.026(3) -0.014(2) -0.015(2) 0.015(2)
C6 0.031(2) 0.029(3) 0.038(3) -0.016(2) -0.016(2) 0.016(2)
C7 0.047(3) 0.071(4) 0.033(3) -0.025(3) -0.015(2) 0.029(3)
C8 0.032(3) 0.018(2) 0.049(3) -0.011(2) 0.003(2) 0.006(2)
C9 0.030(3) 0.031(3) 0.041(3) 0.000(2) -0.001(2) 0.008(2)
C10 0.039(3) 0.024(3) 0.068(4) -0.019(3) 0.007(3) -0.003(2)
C11 0.052(3) 0.031(3) 0.066(4) -0.007(3) 0.010(3) 0.016(3)
C12 0.027(2) 0.025(2) 0.026(2) -0.012(2) -0.0152(19) 0.0081(19)
C13 0.024(2) 0.035(3) 0.031(3) -0.018(2) -0.007(2) 0.002(2)
C14 0.034(3) 0.041(3) 0.027(3) -0.016(2) -0.006(2) 0.005(2)
C15 0.032(3) 0.046(3) 0.027(3) -0.016(2) -0.010(2) 0.009(2)
C16 0.027(2) 0.050(3) 0.039(3) -0.018(2) -0.020(2) 0.006(2)
C17 0.029(2) 0.028(3) 0.033(3) -0.015(2) -0.014(2) 0.002(2)
C18 0.041(3) 0.074(4) 0.030(3) -0.017(3) -0.021(2) 0.016(3)
C19 0.031(3) 0.048(3) 0.041(3) -0.010(3) -0.017(2) -0.008(2)
C20 0.065(4) 0.039(3) 0.051(3) -0.017(3) -0.024(3) -0.011(3)
C21 0.022(2) 0.049(3) 0.042(3) -0.003(3) -0.006(2) 0.002(2)
C22 0.063(4) 0.111(6) 0.063(4) 0.003(4) -0.033(3) -0.052(4)
C23 0.019(2) 0.027(3) 0.024(2) -0.0066(19) -0.0059(18) 0.0021(18)
C24 0.020(2) 0.027(3) 0.028(3) -0.004(2) -0.0042(19) 0.0034(19)
C25 0.026(2) 0.043(3) 0.028(3) -0.002(2) -0.014(2) 0.010(2)
C26 0.028(2) 0.055(3) 0.026(3) -0.012(2) -0.009(2) 0.002(2)
C27 0.031(3) 0.044(3) 0.034(3) -0.019(2) -0.006(2) 0.004(2)
C28 0.020(2) 0.030(3) 0.028(3) -0.009(2) -0.0047(19) 0.0045(19)
C29 0.051(3) 0.092(5) 0.043(3) -0.029(3) -0.026(3) 0.014(3)
C30 0.035(3) 0.027(3) 0.042(3) -0.007(2) -0.018(2) 0.014(2)
C31 0.047(3) 0.025(3) 0.057(4) -0.005(2) -0.011(3) 0.000(2)
C32 0.033(3) 0.035(3) 0.046(3) -0.018(2) -0.019(2) 0.012(2)
C33 0.072(4) 0.038(3) 0.057(4) -0.011(3) -0.032(3) 0.029(3)
C34 0.024(2) 0.020(2) 0.023(2) -0.0045(19) -0.0053(18) 0.0003(18)
C35 0.020(2) 0.028(3) 0.029(3) -0.008(2) -0.0079(19) 0.0016(19)
C36 0.028(2) 0.031(3) 0.030(3) -0.014(2) -0.013(2) 0.005(2)
C37 0.029(2) 0.032(3) 0.025(3) -0.010(2) -0.001(2) 0.004(2)
C38 0.019(2) 0.032(3) 0.028(3) -0.006(2) 0.0005(19) -0.0003(19)
C39 0.018(2) 0.029(3) 0.020(2) -0.0034(19) -0.0020(18) 0.0000(18)
C40 0.035(3) 0.052(3) 0.039(3) -0.021(3) -0.001(2) 0.004(2)
C41 0.018(2) 0.040(3) 0.026(3) -0.010(2) -0.0059(18) -0.001(2)
C42 0.023(2) 0.046(3) 0.029(3) -0.010(2) -0.009(2) 0.003(2)
C43 0.026(2) 0.048(3) 0.041(3) -0.019(2) -0.008(2) -0.007(2)
C44 0.017(2) 0.057(3) 0.042(3) -0.017(3) -0.007(2) -0.002(2)
C1S 0.087(7) 0.042(7) 0.138(9) -0.018(7) 0.004(7) 0.016(6)
C2S 0.078(7) 0.065(7) 0.131(9) -0.014(7) 0.025(7) 0.020(6)
C3S 0.084(7) 0.086(8) 0.110(9) -0.015(7) 0.045(8) 0.016(7)
C4S 0.096(8) 0.094(8) 0.087(8) -0.010(7) 0.027(7) -0.002(7)
C5S 0.097(7) 0.077(8) 0.100(8) 0.005(6) 0.005(7) 0.012(7)
C6S 0.081(7) 0.049(7) 0.119(9) -0.013(6) -0.019(7) 0.007(6)
C7S 0.089(8) 0.108(8) 0.065(7) -0.014(6) -0.025(6) 0.008(7)
C8S 0.102(8) 0.122(8) 0.046(6) -0.011(6) -0.020(6) 0.000(7)
C9S 0.087(7) 0.105(8) 0.042(6) -0.020(5) -0.025(6) -0.018(6)
C10S 0.080(7) 0.107(8) 0.078(7) -0.006(6) -0.030(6) -0.031(6)
C11S 0.097(8) 0.101(8) 0.086(7) -0.009(7) -0.038(6) -0.037(7)
C12S 0.094(8) 0.097(8) 0.083(7) -0.018(6) -0.033(7) -0.014(7)
C1SB 0.169(13) 0.129(12) 0.128(10) -0.062(9) 0.051(10) -0.085(10)
C2SB 0.157(12) 0.143(12) 0.115(10) -0.062(9) 0.070(9) -0.091(10)
C3SB 0.160(12) 0.169(12) 0.109(10) -0.052(10) 0.074(9) -0.079(10)
C4SB 0.157(12) 0.172(12) 0.110(10) -0.054(10) 0.086(10) -0.072(10)
C5SB 0.150(12) 0.151(12) 0.108(10) -0.055(9) 0.071(10) -0.063(10)
C6SB 0.164(12) 0.131(12) 0.134(11) -0.061(9) 0.055(10) -0.076(10)
C7SB 0.095(9) 0.194(14) 0.191(13) -0.054(11) 0.048(9) -0.033(9)
C8SB 0.092(10) 0.190(14) 0.204(13) -0.042(12) 0.044(9) -0.045(10)
C9SB 0.117(10) 0.193(15) 0.219(13) -0.037(12) 0.048(10) -0.059(10)
C10B 0.140(10) 0.214(14) 0.231(13) -0.031(12) 0.055(10) -0.042(10)
C11B 0.130(10) 0.210(14) 0.221(13) -0.041(12) 0.049(9) -0.028(10)
C12B 0.110(10) 0.185(14) 0.200(13) -0.070(11) 0.040(9) -0.033(10)

loop_
_atom_type_symbol
_atom_type_description
_atom_type_scat_dispersion_real
_atom_type_scat_dispersion_imag
_atom_type_scat_source
C C 0.0033 0.0016 'International Tables Vol C Tables 4.2.6.8 and 6.1.1.4'
H H 0.0000 0.0000 'International Tables Vol C Tables 4.2.6.8 and 6.1.1.4'
O O 0.0106 0.0060 'International Tables Vol C Tables 4.2.6.8 and 6.1.1.4'
Ge Ge 0.1547 1.8001 'International Tables Vol C Tables 4.2.6.8 and 6.1.1.4'

loop_
_geom_angle_atom_site_label_1
_geom_angle_atom_site_label_2
_geom_angle_atom_site_label_3
_geom_angle
_geom_angle_site_symmetry_1
_geom_angle_site_symmetry_3
_geom_angle_publ_flag
O6 Ge1 O5 91.42(11) . . ?
O6 Ge1 O1 87.35(10) . . ?
O5 Ge1 O1 74.20(10) . . ?
O6 Ge1 O2 87.25(10) . . ?
O5 Ge1 O2 72.78(10) . . ?
O1 Ge1 O2 146.37(10) . . ?
O5 Ge2 O7 93.88(11) . . ?
O5 Ge2 O1 81.70(11) . . ?
O7 Ge2 O1 88.80(11) . . ?
O8 Ge3 O5 96.33(11) . . ?
O8 Ge3 O2 90.26(11) . . ?
O5 Ge3 O2 82.86(11) . . ?
O10 Ge4 O6 80.69(11) . . ?
O10 Ge4 O7 93.75(11) . . ?
O6 Ge4 O7 93.18(11) . . ?
O6 Ge5 O8 93.39(11) . . ?
O6 Ge5 O10 80.11(11) . . ?
O8 Ge5 O10 94.77(11) . . ?
O7 Ge6 O9 95.71(11) . . ?
O7 Ge6 O3 89.75(11) . . ?
O9 Ge6 O3 79.71(10) . . ?
O9 Ge7 O4 87.04(11) . . ?
O9 Ge7 O8 93.36(11) . . ?
O4 Ge7 O8 90.78(12) . . ?
O10 Ge8 O9 89.94(11) . . ?
O10 Ge8 O3 90.58(11) . . ?
O9 Ge8 O3 75.26(10) . . ?
C1 O1 Ge2 117.7(2) . . ?
C1 O1 Ge1 112.3(2) . . ?
Ge2 O1 Ge1 94.74(10) . . ?
C12 O2 Ge3 113.7(2) . . ?
C12 O2 Ge1 113.5(2) . . ?
Ge3 O2 Ge1 93.50(10) . . ?
C23 O3 Ge6 111.4(2) . . ?
C23 O3 Ge8 114.4(2) . . ?
Ge6 O3 Ge8 96.09(10) . . ?
C34 O4 Ge7 115.9(2) . . ?
Ge2 O5 Ge3 135.39(15) . . ?
Ge2 O5 Ge1 108.32(12) . . ?
Ge3 O5 Ge1 109.02(12) . . ?
Ge1 O6 Ge4 124.86(13) . . ?
Ge1 O6 Ge5 127.23(14) . . ?
Ge4 O6 Ge5 99.57(12) . . ?
Ge6 O7 Ge2 114.18(13) . . ?
Ge6 O7 Ge4 123.92(13) . . ?
Ge2 O7 Ge4 121.89(14) . . ?
Ge7 O8 Ge3 115.48(13) . . ?
Ge7 O8 Ge5 121.24(13) . . ?
Ge3 O8 Ge5 123.23(14) . . ?
Ge7 O9 Ge6 133.18(14) . . ?
Ge7 O9 Ge8 114.08(12) . . ?
Ge6 O9 Ge8 107.36(12) . . ?
Ge8 O10 Ge4 124.61(14) . . ?
Ge8 O10 Ge5 126.71(14) . . ?
Ge4 O10 Ge5 99.62(12) . . ?
C6 C1 O1 119.0(4) . . ?
C6 C1 C2 119.2(4) . . ?
O1 C1 C2 121.7(4) . . ?
C3 C2 C1 117.1(4) . . ?
C3 C2 C8 120.9(4) . . ?
C1 C2 C8 122.0(4) . . ?
C4 C3 C2 123.5(4) . . ?
C4 C3 H3A 118.2 . . ?
C2 C3 H3A 118.2 . . ?
C5 C4 C3 118.6(4) . . ?
C5 C4 C7 120.9(4) . . ?
C3 C4 C7 120.4(4) . . ?
C4 C5 C6 119.4(4) . . ?
C4 C5 H5A 120.3 . . ?
C6 C5 H5A 120.3 . . ?
C1 C6 C5 121.9(4) . . ?
C1 C6 H6A 119.0 . . ?
C5 C6 H6A 119.0 . . ?
C4 C7 H7A 109.5 . . ?
C4 C7 H7B 109.5 . . ?
H7A C7 H7B 109.5 . . ?
C4 C7 H7C 109.5 . . ?
H7A C7 H7C 109.5 . . ?
H7B C7 H7C 109.5 . . ?
C9 C8 C2 110.5(4) . . ?
C9 C8 C10 111.6(4) . . ?
C2 C8 C10 108.9(4) . . ?
C9 C8 C11 106.9(4) . . ?
C2 C8 C11 112.1(4) . . ?
C10 C8 C11 106.7(4) . . ?
C8 C9 H9A 109.5 . . ?
C8 C9 H9B 109.5 . . ?
H9A C9 H9B 109.5 . . ?
C8 C9 H9C 109.5 . . ?
H9A C9 H9C 109.5 . . ?
H9B C9 H9C 109.5 . . ?
C8 C10 H10A 109.5 . . ?
C8 C10 H10B 109.5 . . ?
H10A C10 H10B 109.5 . . ?
C8 C10 H10C 109.5 . . ?
H10A C10 H10C 109.5 . . ?
H10B C10 H10C 109.5 . . ?
C8 C11 H11A 109.5 . . ?
C8 C11 H11B 109.5 . . ?
H11A C11 H11B 109.5 . . ?
C8 C11 H11C 109.5 . . ?
H11A C11 H11C 109.5 . . ?
H11B C11 H11C 109.5 . . ?
C13 C12 O2 119.3(4) . . ?
C13 C12 C17 119.9(4) . . ?
O2 C12 C17 120.7(4) . . ?
C14 C13 C12 122.2(4) . . ?
C14 C13 H13A 118.9 . . ?
C12 C13 H13A 118.9 . . ?
C13 C14 C15 119.4(4) . . ?
C13 C14 H14A 120.3 . . ?
C15 C14 H14A 120.3 . . ?
C14 C15 C16 118.1(4) . . ?
C14 C15 C18 120.8(4) . . ?
C16 C15 C18 121.1(4) . . ?
C15 C16 C17 124.3(4) . . ?
C15 C16 H16A 117.8 . . ?
C17 C16 H16A 117.8 . . ?
C16 C17 C12 116.0(4) . . ?
C16 C17 C19 122.0(4) . . ?
C12 C17 C19 121.9(4) . . ?
C15 C18 H18A 109.5 . . ?
C15 C18 H18B 109.5 . . ?
H18A C18 H18B 109.5 . . ?
C15 C18 H18C 109.5 . . ?
H18A C18 H18C 109.5 . . ?
H18B C18 H18C 109.5 . . ?
C21 C19 C17 111.4(4) . . ?
C21 C19 C20 110.3(4) . . ?
C17 C19 C20 110.1(4) . . ?
C21 C19 C22 106.4(4) . . ?
C17 C19 C22 111.3(4) . . ?
C20 C19 C22 107.2(5) . . ?
C19 C20 H20A 109.5 . . ?
C19 C20 H20B 109.5 . . ?
H20A C20 H20B 109.5 . . ?
C19 C20 H20C 109.5 . . ?
H20A C20 H20C 109.5 . . ?
H20B C20 H20C 109.5 . . ?
C19 C21 H21A 109.5 . . ?
C19 C21 H21B 109.5 . . ?
H21A C21 H21B 109.5 . . ?
C19 C21 H21C 109.5 . . ?
H21A C21 H21C 109.5 . . ?
H21B C21 H21C 109.5 . . ?
C19 C22 H22A 109.5 . . ?
C19 C22 H22B 109.5 . . ?
H22A C22 H22B 109.5 . . ?
C19 C22 H22C 109.5 . . ?
H22A C22 H22C 109.5 . . ?
H22B C22 H22C 109.5 . . ?
C28 C23 C24 121.1(4) . . ?
C28 C23 O3 117.7(3) . . ?
C24 C23 O3 121.2(4) . . ?
C25 C24 C23 115.6(4) . . ?
C25 C24 C30 122.4(4) . . ?
C23 C24 C30 122.0(4) . . ?
C26 C25 C24 124.4(4) . . ?
C26 C25 H25A 117.8 . . ?
C24 C25 H25A 117.8 . . ?
C27 C26 C25 118.2(4) . . ?
C27 C26 C29 120.9(5) . . ?
C25 C26 C29 120.9(4) . . ?
C26 C27 C28 119.7(5) . . ?
C26 C27 H27A 120.2 . . ?
C28 C27 H27A 120.2 . . ?
C27 C28 C23 121.0(4) . . ?
C27 C28 H28A 119.5 . . ?
C23 C28 H28A 119.5 . . ?
C26 C29 H29A 109.5 . . ?
C26 C29 H29B 109.5 . . ?
H29A C29 H29B 109.5 . . ?
C26 C29 H29C 109.5 . . ?
H29A C29 H29C 109.5 . . ?
H29B C29 H29C 109.5 . . ?
C32 C30 C24 110.6(4) . . ?
C32 C30 C31 109.8(4) . . ?
C24 C30 C31 110.1(4) . . ?
C32 C30 C33 107.0(4) . . ?
C24 C30 C33 112.1(4) . . ?
C31 C30 C33 107.2(4) . . ?
C30 C31 H31A 109.5 . . ?
C30 C31 H31B 109.5 . . ?
H31A C31 H31B 109.5 . . ?
C30 C31 H31C 109.5 . . ?
H31A C31 H31C 109.5 . . ?
H31B C31 H31C 109.5 . . ?
C30 C32 H32A 109.5 . . ?
C30 C32 H32B 109.5 . . ?
H32A C32 H32B 109.5 . . ?
C30 C32 H32C 109.5 . . ?
H32A C32 H32C 109.5 . . ?
H32B C32 H32C 109.5 . . ?
C30 C33 H33A 109.5 . . ?
C30 C33 H33B 109.5 . . ?
H33A C33 H33B 109.5 . . ?
C30 C33 H33C 109.5 . . ?
H33A C33 H33C 109.5 . . ?
H33B C33 H33C 109.5 . . ?
C35 C34 O4 119.0(4) . . ?
C35 C34 C39 120.7(4) . . ?
O4 C34 C39 120.3(4) . . ?
C36 C35 C34 121.9(4) . . ?
C36 C35 H35A 119.0 . . ?
C34 C35 H35A 119.0 . . ?
C35 C36 C37 119.5(4) . . ?
C35 C36 H36A 120.2 . . ?
C37 C36 H36A 120.2 . . ?
C38 C37 C36 117.9(4) . . ?
C38 C37 C40 121.0(4) . . ?
C36 C37 C40 121.1(4) . . ?
C39 C38 C37 124.4(4) . . ?
C39 C38 H38A 117.8 . . ?
C37 C38 H38A 117.8 . . ?
C38 C39 C34 115.6(4) . . ?
C38 C39 C41 122.3(4) . . ?
C34 C39 C41 122.2(4) . . ?
C37 C40 H40A 109.5 . . ?
C37 C40 H40B 109.5 . . ?
H40A C40 H40B 109.5 . . ?
C37 C40 H40C 109.5 . . ?
H40A C40 H40C 109.5 . . ?
H40B C40 H40C 109.5 . . ?
C39 C41 C43 110.6(4) . . ?
C39 C41 C42 109.7(4) . . ?
C43 C41 C42 110.7(4) . . ?
C39 C41 C44 112.2(4) . . ?
C43 C41 C44 106.4(4) . . ?
C42 C41 C44 107.3(3) . . ?
C41 C42 H42A 109.5 . . ?
C41 C42 H42B 109.5 . . ?
H42A C42 H42B 109.5 . . ?
C41 C42 H42C 109.5 . . ?
H42A C42 H42C 109.5 . . ?
H42B C42 H42C 109.5 . . ?
C41 C43 H43A 109.5 . . ?
C41 C43 H43B 109.5 . . ?
H43A C43 H43B 109.5 . . ?
C41 C43 H43C 109.5 . . ?
H43A C43 H43C 109.5 . . ?
H43B C43 H43C 109.5 . . ?
C41 C44 H44A 109.5 . . ?
C41 C44 H44B 109.5 . . ?
H44A C44 H44B 109.5 . . ?
C41 C44 H44C 109.5 . . ?
H44A C44 H44C 109.5 . . ?
H44B C44 H44C 109.5 . . ?
C2S C1S C6S 120.0 . . ?
C2S C1S H1S 120.0 . . ?
C6S C1S H1S 120.0 . . ?
C3S C2S C1S 120.0 . . ?
C3S C2S H2S 120.0 . . ?
C1S C2S H2S 120.0 . . ?
C2S C3S C4S 120.0 . . ?
C2S C3S H3S 120.0 . . ?
C4S C3S H3S 120.0 . . ?
C5S C4S C3S 120.0 . . ?
C5S C4S H4S 120.0 . . ?
C3S C4S H4S 120.0 . . ?
C6S C5S C4S 120.0 . . ?
C6S C5S H5S 120.0 . . ?
C4S C5S H5S 120.0 . . ?
C5S C6S C1S 120.0 . . ?
C5S C6S H6S 120.0 . . ?
C1S C6S H6S 120.0 . . ?
C8S C7S C12S 120.0 . . ?
C8S C7S H7S 120.0 . . ?
C12S C7S H7S 120.0 . . ?
C7S C8S C9S 120.0 . . ?
C7S C8S H8S 120.0 . . ?
C9S C8S H8S 120.0 . . ?
C10S C9S C8S 120.0 . . ?
C10S C9S H9S 120.0 . . ?
C8S C9S H9S 120.0 . . ?
C9S C10S C11S 120.0 . . ?
C9S C10S H10S 120.0 . . ?
C11S C10S H10S 120.0 . . ?
C12S C11S C10S 120.0 . . ?
C12S C11S H11S 120.0 . . ?
C10S C11S H11S 120.0 . . ?
C11S C12S C7S 120.0 . . ?
C11S C12S H12S 120.0 . . ?
C7S C12S H12S 120.0 . . ?
C2SB C1SB C6SB 120.0 . . ?
C2SB C1SB H1SB 120.0 . . ?
C6SB C1SB H1SB 120.0 . . ?
C1SB C2SB C3SB 120.0 . . ?
C1SB C2SB H2SB 120.0 . . ?
C3SB C2SB H2SB 120.0 . . ?
C4SB C3SB C2SB 120.0 . . ?
C4SB C3SB H3SB 120.0 . . ?
C2SB C3SB H3SB 120.0 . . ?
C3SB C4SB C5SB 120.0 . . ?
C3SB C4SB H4SB 120.0 . . ?
C5SB C4SB H4SB 120.0 . . ?
C6SB C5SB C4SB 120.0 . . ?
C6SB C5SB H5SB 120.0 . . ?
C4SB C5SB H5SB 120.0 . . ?
C5SB C6SB C1SB 120.0 . . ?
C5SB C6SB H6SB 120.0 . . ?
C1SB C6SB H6SB 120.0 . . ?
C8SB C7SB C12B 120.0 . . ?
C8SB C7SB H7SB 120.0 . . ?
C12B C7SB H7SB 120.0 . . ?
C9SB C8SB C7SB 120.0 . . ?
C9SB C8SB H8SB 120.0 . . ?
C7SB C8SB H8SB 120.0 . . ?
C10B C9SB C8SB 120.0 . . ?
C10B C9SB H9SB 120.0 . . ?
C8SB C9SB H9SB 120.0 . . ?
C9SB C10B C11B 120.0 . . ?
C9SB C10B H10D 120.0 . . ?
C11B C10B H10D 120.0 . . ?
C12B C11B C10B 120.0 . . ?
C12B C11B C12B 66.4(16) . 2_775 ?
C10B C11B C12B 170.3(18) . 2_775 ?
C12B C11B H11D 120.0 . . ?
C10B C11B H11D 120.0 . . ?
C12B C11B H11D 54.1 2_775 . ?
C11B C12B C7SB 120.0 . . ?
C11B C12B C12B 69.2(17) . 2_775 ?
C7SB C12B C12B 168.2(18) . 2_775 ?
C11B C12B C11B 113.6(19) . 2_775 ?
C7SB C12B C11B 125.9(19) . 2_775 ?
C12B C12B C11B 44.4(5) 2_775 2_775 ?
C11B C12B H12B 120.0 . . ?
C7SB C12B H12B 120.0 . . ?
C12B C12B H12B 51.4 2_775 . ?
C11B C12B H12B 9.7 2_775 . ?

loop_
_geom_bond_atom_site_label_1
_geom_bond_atom_site_label_2
_geom_bond_distance
_geom_bond_site_symmetry_2
_geom_bond_publ_flag
Ge1 O6 1.883(3) . ?
Ge1 O5 1.932(3) . ?
Ge1 O1 2.251(3) . ?
Ge1 O2 2.335(3) . ?
Ge2 O5 1.906(2) . ?
Ge2 O7 1.928(3) . ?
Ge2 O1 1.970(3) . ?
Ge3 O8 1.907(3) . ?
Ge3 O5 1.911(2) . ?
Ge3 O2 1.945(3) . ?
Ge4 O10 1.937(3) . ?
Ge4 O6 1.947(3) . ?
Ge4 O7 1.955(3) . ?
Ge5 O6 1.949(3) . ?
Ge5 O8 1.952(3) . ?
Ge5 O10 1.958(3) . ?
Ge6 O7 1.901(3) . ?
Ge6 O9 1.911(2) . ?
Ge6 O3 1.994(3) . ?
Ge7 O9 1.878(2) . ?
Ge7 O4 1.891(3) . ?
Ge7 O8 1.905(3) . ?
Ge8 O10 1.880(3) . ?
Ge8 O9 1.927(2) . ?
Ge8 O3 2.161(2) . ?
O1 C1 1.381(5) . ?
O2 C12 1.393(5) . ?
O3 C23 1.403(5) . ?
O4 C34 1.391(5) . ?
C1 C6 1.377(6) . ?
C1 C2 1.409(5) . ?
C2 C3 1.392(6) . ?
C2 C8 1.541(6) . ?
C3 C4 1.380(6) . ?
C3 H3A 0.9500 . ?
C4 C5 1.368(6) . ?
C4 C7 1.521(6) . ?
C5 C6 1.398(6) . ?
C5 H5A 0.9500 . ?
C6 H6A 0.9500 . ?
C7 H7A 0.9800 . ?
C7 H7B 0.9800 . ?
C7 H7C 0.9800 . ?
C8 C9 1.523(7) . ?
C8 C10 1.542(6) . ?
C8 C11 1.550(6) . ?
C9 H9A 0.9800 . ?
C9 H9B 0.9800 . ?
C9 H9C 0.9800 . ?
C10 H10A 0.9800 . ?
C10 H10B 0.9800 . ?
C10 H10C 0.9800 . ?
C11 H11A 0.9800 . ?
C11 H11B 0.9800 . ?
C11 H11C 0.9800 . ?
C12 C13 1.392(6) . ?
C12 C17 1.401(6) . ?
C13 C14 1.378(6) . ?
C13 H13A 0.9500 . ?
C14 C15 1.380(6) . ?
C14 H14A 0.9500 . ?
C15 C16 1.388(6) . ?
C15 C18 1.512(6) . ?
C16 C17 1.396(6) . ?
C16 H16A 0.9500 . ?
C17 C19 1.530(6) . ?
C18 H18A 0.9800 . ?
C18 H18B 0.9800 . ?
C18 H18C 0.9800 . ?
C19 C21 1.517(7) . ?
C19 C20 1.544(7) . ?
C19 C22 1.547(6) . ?
C20 H20A 0.9800 . ?
C20 H20B 0.9800 . ?
C20 H20C 0.9800 . ?
C21 H21A 0.9800 . ?
C21 H21B 0.9800 . ?
C21 H21C 0.9800 . ?
C22 H22A 0.9800 . ?
C22 H22B 0.9800 . ?
C22 H22C 0.9800 . ?
C23 C28 1.391(6) . ?
C23 C24 1.399(5) . ?
C24 C25 1.391(6) . ?
C24 C30 1.527(6) . ?
C25 C26 1.389(7) . ?
C25 H25A 0.9500 . ?
C26 C27 1.377(6) . ?
C26 C29 1.501(6) . ?
C27 C28 1.384(6) . ?
C27 H27A 0.9500 . ?
C28 H28A 0.9500 . ?
C29 H29A 0.9800 . ?
C29 H29B 0.9800 . ?
C29 H29C 0.9800 . ?
C30 C32 1.524(6) . ?
C30 C31 1.536(6) . ?
C30 C33 1.546(6) . ?
C31 H31A 0.9800 . ?
C31 H31B 0.9800 . ?
C31 H31C 0.9800 . ?
C32 H32A 0.9800 . ?
C32 H32B 0.9800 . ?
C32 H32C 0.9800 . ?
C33 H33A 0.9800 . ?
C33 H33B 0.9800 . ?
C33 H33C 0.9800 . ?
C34 C35 1.379(6) . ?
C34 C39 1.419(5) . ?
C35 C36 1.377(6) . ?
C35 H35A 0.9500 . ?
C36 C37 1.394(6) . ?
C36 H36A 0.9500 . ?
C37 C38 1.393(6) . ?
C37 C40 1.510(6) . ?
C38 C39 1.391(6) . ?
C38 H38A 0.9500 . ?
C39 C41 1.525(6) . ?
C40 H40A 0.9800 . ?
C40 H40B 0.9800 . ?
C40 H40C 0.9800 . ?
C41 C43 1.530(6) . ?
C41 C42 1.538(6) . ?
C41 C44 1.538(5) . ?
C42 H42A 0.9800 . ?
C42 H42B 0.9800 . ?
C42 H42C 0.9800 . ?
C43 H43A 0.9800 . ?
C43 H43B 0.9800 . ?
C43 H43C 0.9800 . ?
C44 H44A 0.9800 . ?
C44 H44B 0.9800 . ?
C44 H44C 0.9800 . ?
C1S C2S 1.3900 . ?
C1S C6S 1.3900 . ?
C1S H1S 0.9500 . ?
C2S C3S 1.3900 . ?
C2S H2S 0.9500 . ?
C3S C4S 1.3900 . ?
C3S H3S 0.9500 . ?
C4S C5S 1.3900 . ?
C4S H4S 0.9500 . ?
C5S C6S 1.3900 . ?
C5S H5S 0.9500 . ?
C6S H6S 0.9500 . ?
C7S C8S 1.3900 . ?
C7S C12S 1.3900 . ?
C7S H7S 0.9500 . ?
C8S C9S 1.3900 . ?
C8S H8S 0.9500 . ?
C9S C10S 1.3900 . ?
C9S H9S 0.9500 . ?
C10S C11S 1.3900 . ?
C10S H10S 0.9500 . ?
C11S C12S 1.3900 . ?
C11S H11S 0.9500 . ?
C12S H12S 0.9500 . ?
C1SB C2SB 1.3900 . ?
C1SB C6SB 1.3900 . ?
C1SB H1SB 0.9500 . ?
C2SB C3SB 1.3900 . ?
C2SB H2SB 0.9500 . ?
C3SB C4SB 1.3900 . ?
C3SB H3SB 0.9500 . ?
C4SB C5SB 1.3900 . ?
C4SB H4SB 0.9500 . ?
C5SB C6SB 1.3900 . ?
C5SB H5SB 0.9500 . ?
C6SB H6SB 0.9500 . ?
C7SB C8SB 1.3900 . ?
C7SB C12B 1.3900 . ?
C7SB H7SB 0.9500 . ?
C8SB C9SB 1.3900 . ?
C8SB H8SB 0.9500 . ?
C9SB C10B 1.3900 . ?
C9SB H9SB 0.9500 . ?
C10B C11B 1.3900 . ?
C10B H10D 0.9500 . ?
C11B C12B 1.3900 . ?
C11B C12B 1.86(3) 2_775 ?
C11B H11D 0.9500 . ?
C12B C12B 1.82(3) 2_775 ?
C12B C11B 1.858(18) 2_775 ?
C12B H12B 0.9500 . ?
